data_1515874
loop_
_publ_author_name
'Kandur, Wynne V.'
'Richert, Kathleen J.'
'Rieder, Curtis J.'
'Thomas, Andrew M.'
'Hu, Chunhua'
'Ziller, Joseph W.'
'Woerpel, K. A.'

_publ_section_title
;
 Synthesis and Reactivity of 1,2-Dioxolanes from \b,\g-Epoxy Ketones.
;
_journal_issue 10
_journal_name_full 'Organic letters'
_journal_page_first 2650
_journal_page_last 2653
_journal_paper_doi 10.1021/ol500835f
_journal_volume 16
_journal_year 2014
_chemical_formula_sum 'C12 H16 O5'
_chemical_formula_weight 240.25
_chemical_name_systematic
; 
 ? 
;
_space_group_IT_number 14
_symmetry_cell_setting monoclinic
_symmetry_space_group_name_Hall '-P 2yn'
_symmetry_space_group_name_H-M 'P 1 21/n 1'
_atom_sites_solution_hydrogens geom
_atom_sites_solution_primary direct
_atom_sites_solution_secondary difmap
_audit_creation_method SHELXL-97
_cell_angle_alpha 90.00
_cell_angle_beta 95.1140(12)
_cell_angle_gamma 90.00
_cell_formula_units_Z 4
_cell_length_a 12.7394(10)
_cell_length_b 5.3825(4)
_cell_length_c 17.5551(13)
_cell_measurement_reflns_used 4843
_cell_measurement_temperature 100(2)
_cell_measurement_theta_max 28.22
_cell_measurement_theta_min 2.33
_cell_volume 1198.96(16)
_computing_cell_refinement 'Bruker SAINT'
_computing_data_collection 'Bruker APEX2'
_computing_data_reduction 'Bruker SAINT'
_computing_molecular_graphics 'Bruker SHELXTL'
_computing_publication_material 'Bruker SHELXTL'
_computing_structure_refinement 'SHELXL-97 (Sheldrick, 2008)'
_computing_structure_solution 'SHELXS-97 (Sheldrick, 2008)'
_diffrn_ambient_temperature 100(2)
_diffrn_measured_fraction_theta_full 1.000
_diffrn_measured_fraction_theta_max 1.000
_diffrn_measurement_device_type 'Bruker APEX-II CCD'
_diffrn_measurement_method '\w scans'
_diffrn_radiation_monochromator graphite
_diffrn_radiation_source 'fine-focus sealed tube'
_diffrn_radiation_type MoK\a
_diffrn_radiation_wavelength 0.71073
_diffrn_reflns_av_R_equivalents 0.0358
_diffrn_reflns_av_sigmaI/netI 0.0245
_diffrn_reflns_limit_h_max 16
_diffrn_reflns_limit_h_min -16
_diffrn_reflns_limit_k_max 7
_diffrn_reflns_limit_k_min -7
_diffrn_reflns_limit_l_max 23
_diffrn_reflns_limit_l_min -23
_diffrn_reflns_number 17791
_diffrn_reflns_theta_full 28.28
_diffrn_reflns_theta_max 28.28
_diffrn_reflns_theta_min 1.90
_exptl_absorpt_coefficient_mu 0.104
_exptl_absorpt_correction_T_max 0.9918
_exptl_absorpt_correction_T_min 0.9529
_exptl_absorpt_correction_type multi-scan
_exptl_absorpt_process_details SADABS
_exptl_crystal_colour colourless
_exptl_crystal_density_diffrn 1.331
_exptl_crystal_density_method 'not measured'
_exptl_crystal_description needle
_exptl_crystal_F_000 512
_exptl_crystal_size_max 0.47
_exptl_crystal_size_mid 0.14
_exptl_crystal_size_min 0.08
_refine_diff_density_max 0.343
_refine_diff_density_min -0.220
_refine_diff_density_rms 0.045
_refine_ls_extinction_method none
_refine_ls_goodness_of_fit_ref 1.031
_refine_ls_hydrogen_treatment mixed
_refine_ls_matrix_type full
_refine_ls_number_parameters 161
_refine_ls_number_reflns 2976
_refine_ls_number_restraints 0
_refine_ls_restrained_S_all 1.031
_refine_ls_R_factor_all 0.0465
_refine_ls_R_factor_gt 0.0357
_refine_ls_shift/su_max 0.000
_refine_ls_shift/su_mean 0.000
_refine_ls_structure_factor_coef Fsqd
_refine_ls_weighting_details 'calc w=1/[\s^2^(Fo^2^)+(0.0407P)^2^+0.5019P] where P=(Fo^2^+2Fc^2^)/3'
_refine_ls_weighting_scheme calc
_refine_ls_wR_factor_gt 0.0860
_refine_ls_wR_factor_ref 0.0934
_reflns_number_gt 2442
_reflns_number_total 2976
_reflns_threshold_expression >2sigma(I)
_cod_data_source_file ol500835f_si_007.cif
_cod_data_source_block 13kaw17h
_cod_depositor_comments
;
The following automatic conversions were performed:

'_symmetry_cell_setting' value 'Monoclinic' changed to 'monoclinic'
according to
/usr/data/users/saulius/crontab/automatic-downloads/rss-feeds/ACS/lib/dictionaries/cif_core.dic
dictionary named 'cif_core.dic' version 2.4.2 from 2011-04-26.

Automatic conversion script
Id: cif_fix_values 2281 2013-09-26 08:29:07Z andrius 

 Adding full bibliography for 1515873--1515880.cif.
;
_cod_original_sg_symbol_H-M 'P 21/n'
_cod_database_code 1515874

loop_
_symmetry_equiv_pos_as_xyz
'x, y, z'
'-x+1/2, y+1/2, -z+1/2'
'-x, -y, -z'
'x-1/2, -y-1/2, z-1/2'

loop_
_atom_site_label
_atom_site_type_symbol
_atom_site_fract_x
_atom_site_fract_y
_atom_site_fract_z
_atom_site_U_iso_or_equiv
_atom_site_adp_type
_atom_site_occupancy
_atom_site_symmetry_multiplicity
_atom_site_calc_flag
_atom_site_refinement_flags
_atom_site_disorder_assembly
_atom_site_disorder_group
O1 O 0.43028(6) 0.80127(15) 0.31624(5) 0.01453(18) Uani 1 1 d . . .
O2 O 0.31902(6) 0.80765(15) 0.33239(5) 0.01528(18) Uani 1 1 d . . .
O3 O 0.16962(7) 0.4223(2) 0.33572(5) 0.0260(2) Uani 1 1 d . . .
H3O H 0.1708(14) 0.502(3) 0.2958(11) 0.039 Uiso 1 1 d . . .
O4 O 0.41584(7) 0.41250(16) 0.25610(5) 0.01770(19) Uani 1 1 d . . .
O5 O 0.46009(7) 0.51991(17) 0.18938(5) 0.0208(2) Uani 1 1 d . . .
H5O H 0.4166(13) 0.647(3) 0.1811(9) 0.031 Uiso 1 1 d . . .
C1 C 0.45743(9) 0.5449(2) 0.32201(6) 0.0138(2) Uani 1 1 d . . .
C2 C 0.39490(9) 0.4423(2) 0.38603(7) 0.0156(2) Uani 1 1 d . . .
H2A H 0.4420 0.4070 0.4327 0.019 Uiso 1 1 calc R . .
H2B H 0.3568 0.2884 0.3696 0.019 Uiso 1 1 calc R . .
C3 C 0.31737(9) 0.6531(2) 0.40004(6) 0.0138(2) Uani 1 1 d . . .
C4 C 0.20299(9) 0.5709(2) 0.39969(7) 0.0177(2) Uani 1 1 d . . .
H4A H 0.1943 0.4759 0.4470 0.021 Uiso 1 1 calc R . .
H4B H 0.1574 0.7198 0.3999 0.021 Uiso 1 1 calc R . .
C5 C 0.35036(10) 0.8051(2) 0.47113(7) 0.0190(3) Uani 1 1 d . . .
H5A H 0.3487 0.7000 0.5166 0.028 Uiso 1 1 calc R . .
H5B H 0.3017 0.9449 0.4745 0.028 Uiso 1 1 calc R . .
H5C H 0.4220 0.8684 0.4681 0.028 Uiso 1 1 calc R . .
C6 C 0.57654(9) 0.5347(2) 0.33521(6) 0.0140(2) Uani 1 1 d . . .
C7 C 0.63259(10) 0.3352(2) 0.30855(7) 0.0166(2) Uani 1 1 d . . .
H7 H 0.5963 0.2084 0.2792 0.020 Uiso 1 1 calc R . .
C8 C 0.74118(10) 0.3204(2) 0.32466(7) 0.0183(2) Uani 1 1 d . . .
H8 H 0.7783 0.1837 0.3058 0.022 Uiso 1 1 calc R . .
C9 C 0.79676(9) 0.5023(2) 0.36802(7) 0.0176(2) Uani 1 1 d . . .
C10 C 0.74029(9) 0.7025(2) 0.39360(7) 0.0172(2) Uani 1 1 d . . .
H10 H 0.7768 0.8302 0.4224 0.021 Uiso 1 1 calc R . .
C11 C 0.63159(9) 0.7195(2) 0.37781(7) 0.0162(2) Uani 1 1 d . . .
H11 H 0.5947 0.8574 0.3961 0.019 Uiso 1 1 calc R . .
C12 C 0.91434(10) 0.4850(3) 0.38671(8) 0.0252(3) Uani 1 1 d . . .
H12A H 0.9294 0.4075 0.4370 0.038 Uiso 0.50 1 calc PR . .
H12B H 0.9450 0.6521 0.3874 0.038 Uiso 0.50 1 calc PR . .
H12C H 0.9451 0.3842 0.3478 0.038 Uiso 0.50 1 calc PR . .
H12D H 0.9365 0.3162 0.4022 0.038 Uiso 0.50 1 d PR A 2
H12E H 0.9391 0.5776 0.4333 0.038 Uiso 0.50 1 d PR B 2
H12F H 0.9555 0.5411 0.3452 0.038 Uiso 0.50 1 d PR C 2

loop_
_atom_site_aniso_label
_atom_site_aniso_U_11
_atom_site_aniso_U_22
_atom_site_aniso_U_33
_atom_site_aniso_U_23
_atom_site_aniso_U_13
_atom_site_aniso_U_12
O1 0.0128(4) 0.0118(4) 0.0191(4) 0.0012(3) 0.0019(3) 0.0010(3)
O2 0.0118(4) 0.0176(4) 0.0164(4) 0.0044(3) 0.0007(3) 0.0017(3)
O3 0.0251(5) 0.0356(6) 0.0164(4) -0.0014(4) -0.0032(4) -0.0146(4)
O4 0.0211(4) 0.0169(4) 0.0148(4) -0.0008(3) -0.0003(3) -0.0030(3)
O5 0.0268(5) 0.0215(5) 0.0141(4) 0.0017(3) 0.0023(3) 0.0040(4)
C1 0.0160(5) 0.0105(5) 0.0145(5) -0.0002(4) -0.0006(4) 0.0003(4)
C2 0.0160(5) 0.0130(5) 0.0178(5) 0.0028(4) 0.0008(4) -0.0001(4)
C3 0.0149(5) 0.0137(5) 0.0125(5) 0.0016(4) -0.0006(4) -0.0012(4)
C4 0.0149(5) 0.0221(6) 0.0159(5) -0.0003(5) -0.0005(4) -0.0022(5)
C5 0.0223(6) 0.0183(6) 0.0159(6) -0.0012(5) -0.0006(5) -0.0029(5)
C6 0.0153(5) 0.0137(5) 0.0132(5) 0.0019(4) 0.0014(4) 0.0000(4)
C7 0.0209(6) 0.0138(5) 0.0148(5) -0.0009(4) 0.0006(4) 0.0008(4)
C8 0.0217(6) 0.0160(5) 0.0175(6) 0.0012(4) 0.0042(5) 0.0055(5)
C9 0.0169(6) 0.0190(6) 0.0172(6) 0.0043(5) 0.0032(4) 0.0014(4)
C10 0.0167(6) 0.0164(6) 0.0184(6) -0.0003(4) 0.0002(4) -0.0021(4)
C11 0.0171(6) 0.0135(5) 0.0181(6) -0.0006(4) 0.0021(4) 0.0009(4)
C12 0.0168(6) 0.0296(7) 0.0292(7) 0.0009(6) 0.0019(5) 0.0038(5)

loop_
_atom_type_symbol
_atom_type_description
_atom_type_scat_dispersion_real
_atom_type_scat_dispersion_imag
_atom_type_scat_source
C C 0.0033 0.0016 'International Tables Vol C Tables 4.2.6.8 and 6.1.1.4'
H H 0.0000 0.0000 'International Tables Vol C Tables 4.2.6.8 and 6.1.1.4'
O O 0.0106 0.0060 'International Tables Vol C Tables 4.2.6.8 and 6.1.1.4'

loop_
_geom_angle_atom_site_label_1
_geom_angle_atom_site_label_2
_geom_angle_atom_site_label_3
_geom_angle
C1 O1 O2 103.95(7)
C3 O2 O1 103.23(7)
C4 O3 H3O 110.9(13)
C1 O4 O5 108.15(8)
O4 O5 H5O 98.9(11)
O4 C1 O1 110.95(9)
O4 C1 C6 113.72(9)
O1 C1 C6 106.23(9)
O4 C1 C2 103.62(9)
O1 C1 C2 105.16(9)
C6 C1 C2 116.90(9)
C1 C2 C3 103.53(9)
C1 C2 H2A 111.1
C3 C2 H2A 111.1
C1 C2 H2B 111.1
C3 C2 H2B 111.1
H2A C2 H2B 109.0
O2 C3 C5 109.89(9)
O2 C3 C4 104.30(9)
C5 C3 C4 110.75(10)
O2 C3 C2 103.62(9)
C5 C3 C2 113.19(10)
C4 C3 C2 114.39(10)
O3 C4 C3 112.81(10)
O3 C4 H4A 109.0
C3 C4 H4A 109.0
O3 C4 H4B 109.0
C3 C4 H4B 109.0
H4A C4 H4B 107.8
C3 C5 H5A 109.5
C3 C5 H5B 109.5
H5A C5 H5B 109.5
C3 C5 H5C 109.5
H5A C5 H5C 109.5
H5B C5 H5C 109.5
C7 C6 C11 118.77(11)
C7 C6 C1 120.83(10)
C11 C6 C1 120.32(10)
C8 C7 C6 120.43(11)
C8 C7 H7 119.8
C6 C7 H7 119.8
C7 C8 C9 121.27(11)
C7 C8 H8 119.4
C9 C8 H8 119.4
C10 C9 C8 117.90(11)
C10 C9 C12 120.63(11)
C8 C9 C12 121.47(11)
C11 C10 C9 121.36(11)
C11 C10 H10 119.3
C9 C10 H10 119.3
C10 C11 C6 120.27(11)
C10 C11 H11 119.9
C6 C11 H11 119.9
C9 C12 H12A 109.5
C9 C12 H12B 109.5
H12A C12 H12B 109.5
C9 C12 H12C 109.5
H12A C12 H12C 109.5
H12B C12 H12C 109.5
C9 C12 H12D 111.9
C9 C12 H12E 112.8
H12D C12 H12E 100.2
C9 C12 H12F 113.9
H12D C12 H12F 109.3
H12E C12 H12F 107.9

loop_
_geom_bond_atom_site_label_1
_geom_bond_atom_site_label_2
_geom_bond_distance
O1 C1 1.4243(13)
O1 O2 1.4704(11)
O2 C3 1.4516(13)
O3 C4 1.4130(14)
O3 H3O 0.822(19)
O4 C1 1.4204(13)
O4 O5 1.4635(12)
O5 H5O 0.882(18)
C1 C6 1.5154(16)
C1 C2 1.5369(16)
C2 C3 1.5385(16)
C2 H2A 0.9900
C2 H2B 0.9900
C3 C5 1.5199(16)
C3 C4 1.5223(16)
C4 H4A 0.9900
C4 H4B 0.9900
C5 H5A 0.9800
C5 H5B 0.9800
C5 H5C 0.9800
C6 C7 1.3935(16)
C6 C11 1.3953(16)
C7 C8 1.3893(17)
C7 H7 0.9500
C8 C9 1.3940(17)
C8 H8 0.9500
C9 C10 1.3924(17)
C9 C12 1.5074(17)
C10 C11 1.3907(16)
C10 H10 0.9500
C11 H11 0.9500
C12 H12A 0.9800
C12 H12B 0.9800
C12 H12C 0.9800
C12 H12D 0.9820
C12 H12E 0.9848
C12 H12F 0.9835
